data_1508187
loop_
_publ_author_name
'Sun, Qing-Fu'
'Sato, Sota'
'Fujita, Makoto'

_publ_contact_author 'Makoto Fujita'
_publ_section_title
;
 An M~18~L~24~ stellated cuboctahedron through post-stellation of
 an M~12~L~24~ core
;
_journal_coden_ASTM NCAHBB
_journal_issue 4
_journal_name_full 'Nature Chemistry'
_journal_page_first 330
_journal_page_last 333
_journal_paper_doi 10.1038/nchem.1285
_journal_volume 4
_journal_year 2012
_chemical_formula_sum 'C528 H408 F144 N72 O24 P24 Pd12'
_chemical_formula_weight 12901.34
_space_group_IT_number 229
_symmetry_cell_setting cubic
_symmetry_space_group_name_Hall '-I 4 2 3'
_symmetry_space_group_name_H-M 'I m -3 m'
_atom_sites_solution_hydrogens geom
_atom_sites_solution_primary direct
_atom_sites_solution_secondary difmap
_audit_creation_method SHELXL-97
_cell_angle_alpha 90.00
_cell_angle_beta 90.00
_cell_angle_gamma 90.00
_cell_formula_units_Z 2
_cell_length_a 39.346(5)
_cell_length_b 39.346(5)
_cell_length_c 39.346(5)
_cell_measurement_temperature 300(2)
_cell_volume 60912(13)
_computing_cell_refinement 'Bruker XSCANS'
_computing_data_collection 'Bruker XSCANS'
_computing_data_reduction 'Bruker SHELXTL'
_computing_molecular_graphics 'Bruker SHELXTL'
_computing_publication_material 'Bruker SHELXTL'
_computing_structure_refinement 'SHELXL-97 (Sheldrick, 1997)'
_computing_structure_solution 'SHELXS-97 (Sheldrick, 1990)'
_diffrn_ambient_temperature 300(2)
_diffrn_measured_fraction_theta_full 0.996
_diffrn_measured_fraction_theta_max 0.996
_diffrn_measurement_device_type 'Bruker P4'
_diffrn_measurement_method '\w scans'
_diffrn_radiation_monochromator 'Si 111'
_diffrn_radiation_source 'SPring-8 BL38B1 beamline'
_diffrn_radiation_type synchrotron
_diffrn_radiation_wavelength 0.70000
_diffrn_reflns_av_R_equivalents 0.0800
_diffrn_reflns_av_sigmaI/netI 0.0182
_diffrn_reflns_limit_h_max 36
_diffrn_reflns_limit_h_min -36
_diffrn_reflns_limit_k_max 34
_diffrn_reflns_limit_k_min -36
_diffrn_reflns_limit_l_max 36
_diffrn_reflns_limit_l_min -36
_diffrn_reflns_number 95225
_diffrn_reflns_theta_full 18.90
_diffrn_reflns_theta_max 18.90
_diffrn_reflns_theta_min 1.25
_exptl_absorpt_coefficient_mu 0.243
_exptl_absorpt_correction_T_max 0.9530
_exptl_absorpt_correction_T_min 0.9530
_exptl_crystal_colour yellow
_exptl_crystal_density_diffrn 0.703
_exptl_crystal_density_method 'not measured'
_exptl_crystal_description block
_exptl_crystal_F_000 12960
_exptl_crystal_size_max 0.20
_exptl_crystal_size_mid 0.20
_exptl_crystal_size_min 0.20
_platon_squeeze_details
;
;
_refine_diff_density_max 0.820
_refine_diff_density_min -0.817
_refine_diff_density_rms 0.092
_refine_ls_extinction_method none
_refine_ls_goodness_of_fit_ref 1.822
_refine_ls_hydrogen_treatment mixed
_refine_ls_matrix_type full
_refine_ls_number_parameters 130
_refine_ls_number_reflns 2437
_refine_ls_number_restraints 116
_refine_ls_restrained_S_all 1.834
_refine_ls_R_factor_all 0.1211
_refine_ls_R_factor_gt 0.1194
_refine_ls_shift/su_max 0.000
_refine_ls_shift/su_mean 0.000
_refine_ls_structure_factor_coef Fsqd
_refine_ls_weighting_details 'calc w=1/[\s^2^(Fo^2^)+(0.2000P)^2^+0.0000P] where P=(Fo^2^+2Fc^2^)/3'
_refine_ls_weighting_scheme calc
_refine_ls_wR_factor_gt 0.3694
_refine_ls_wR_factor_ref 0.3715
_reflns_number_gt 2374
_reflns_number_total 2437
_reflns_threshold_expression >2sigma(I)
_cod_data_source_file nchem.1285-s2.cif
_cod_data_source_block m18-sr
_cod_depositor_comments
;
 Updated bibliographic information.

 Antanas Vaitkus,
 2019-09-23
;
_cod_original_cell_volume 60912(12)
_cod_original_sg_symbol_H-M Im-3m
_cod_database_code 1508187

loop_
_symmetry_equiv_pos_as_xyz
'x, y, z'
'-x, -y, z'
'-x, y, -z'
'x, -y, -z'
'z, x, y'
'z, -x, -y'
'-z, -x, y'
'-z, x, -y'
'y, z, x'
'-y, z, -x'
'y, -z, -x'
'-y, -z, x'
'y, x, -z'
'-y, -x, -z'
'y, -x, z'
'-y, x, z'
'x, z, -y'
'-x, z, y'
'-x, -z, -y'
'x, -z, y'
'z, y, -x'
'z, -y, x'
'-z, y, x'
'-z, -y, -x'
'x+1/2, y+1/2, z+1/2'
'-x+1/2, -y+1/2, z+1/2'
'-x+1/2, y+1/2, -z+1/2'
'x+1/2, -y+1/2, -z+1/2'
'z+1/2, x+1/2, y+1/2'
'z+1/2, -x+1/2, -y+1/2'
'-z+1/2, -x+1/2, y+1/2'
'-z+1/2, x+1/2, -y+1/2'
'y+1/2, z+1/2, x+1/2'
'-y+1/2, z+1/2, -x+1/2'
'y+1/2, -z+1/2, -x+1/2'
'-y+1/2, -z+1/2, x+1/2'
'y+1/2, x+1/2, -z+1/2'
'-y+1/2, -x+1/2, -z+1/2'
'y+1/2, -x+1/2, z+1/2'
'-y+1/2, x+1/2, z+1/2'
'x+1/2, z+1/2, -y+1/2'
'-x+1/2, z+1/2, y+1/2'
'-x+1/2, -z+1/2, -y+1/2'
'x+1/2, -z+1/2, y+1/2'
'z+1/2, y+1/2, -x+1/2'
'z+1/2, -y+1/2, x+1/2'
'-z+1/2, y+1/2, x+1/2'
'-z+1/2, -y+1/2, -x+1/2'
'-x, -y, -z'
'x, y, -z'
'x, -y, z'
'-x, y, z'
'-z, -x, -y'
'-z, x, y'
'z, x, -y'
'z, -x, y'
'-y, -z, -x'
'y, -z, x'
'-y, z, x'
'y, z, -x'
'-y, -x, z'
'y, x, z'
'-y, x, -z'
'y, -x, -z'
'-x, -z, y'
'x, -z, -y'
'x, z, y'
'-x, z, -y'
'-z, -y, x'
'-z, y, -x'
'z, -y, -x'
'z, y, x'
'-x+1/2, -y+1/2, -z+1/2'
'x+1/2, y+1/2, -z+1/2'
'x+1/2, -y+1/2, z+1/2'
'-x+1/2, y+1/2, z+1/2'
'-z+1/2, -x+1/2, -y+1/2'
'-z+1/2, x+1/2, y+1/2'
'z+1/2, x+1/2, -y+1/2'
'z+1/2, -x+1/2, y+1/2'
'-y+1/2, -z+1/2, -x+1/2'
'y+1/2, -z+1/2, x+1/2'
'-y+1/2, z+1/2, x+1/2'
'y+1/2, z+1/2, -x+1/2'
'-y+1/2, -x+1/2, z+1/2'
'y+1/2, x+1/2, z+1/2'
'-y+1/2, x+1/2, -z+1/2'
'y+1/2, -x+1/2, -z+1/2'
'-x+1/2, -z+1/2, y+1/2'
'x+1/2, -z+1/2, -y+1/2'
'x+1/2, z+1/2, y+1/2'
'-x+1/2, z+1/2, -y+1/2'
'-z+1/2, -y+1/2, x+1/2'
'-z+1/2, y+1/2, -x+1/2'
'z+1/2, -y+1/2, -x+1/2'
'z+1/2, y+1/2, x+1/2'

loop_
_atom_site_label
_atom_site_type_symbol
_atom_site_fract_x
_atom_site_fract_y
_atom_site_fract_z
_atom_site_U_iso_or_equiv
_atom_site_adp_type
_atom_site_occupancy
_atom_site_symmetry_multiplicity
_atom_site_calc_flag
_atom_site_refinement_flags
Pd1_1 Pd 0.265795(17) 0.265795(17) 0.5000 0.0887(10) Uani 1 4 d S
N1_1 N 0.24088(15) 0.29171(15) 0.46468(15) 0.0932(18) Uani 1 1 d U
C1_1 C 0.2522(2) 0.3219(2) 0.4548(2) 0.111(2) Uani 1 1 d U
H1_1 H 0.2724 0.3303 0.4638 0.134 Uiso 1 1 calc R
C2_1 C 0.2344(2) 0.3410(2) 0.4316(2) 0.117(3) Uani 1 1 d U
H2_1 H 0.2426 0.3624 0.4258 0.140 Uiso 1 1 calc R
C3_1 C 0.2067(2) 0.3303(2) 0.4173(2) 0.108(2) Uani 1 1 d U
C4_1 C 0.1959(2) 0.2977(2) 0.4273(2) 0.127(3) Uani 1 1 d U
H4_1 H 0.1767 0.2881 0.4173 0.152 Uiso 1 1 calc R
C5_1 C 0.2133(2) 0.2801(2) 0.4516(2) 0.101(2) Uani 1 1 d U
H5_1 H 0.2050 0.2593 0.4589 0.121 Uiso 1 1 calc R
C6_1 C 0.2059(3) 0.37380(14) 0.37380(14) 0.105(3) Uani 1 2 d SDU
H6_1 H 0.2294 0.3758 0.3758 0.126 Uiso 1 2 calc SR
C7_1 C 0.1891(2) 0.35097(19) 0.39384(19) 0.115(2) Uani 1 1 d DU
C8_1 C 0.1542(3) 0.3480(2) 0.3909(2) 0.144(3) Uani 1 1 d DU
H8_1 H 0.1425 0.3326 0.4046 0.173 Uiso 1 1 calc R
C9_1 C 0.1366(4) 0.3678(2) 0.3678(2) 0.169(5) Uani 1 2 d SDU
C10_1 C 0.0979(5) 0.3645(3) 0.3645(3) 0.237(8) Uani 1 2 d SDU
H10A_1 H 0.0905 0.3417 0.3701 0.284 Uiso 0.50 1 calc PR
H10B_1 H 0.0905 0.3701 0.3417 0.284 Uiso 0.50 1 calc PR
O1_1 O 0.0846(6) 0.3893(4) 0.3893(4) 0.324(9) Uiso 1 2 d SDU
N2_1 N 0.0933(11) 0.4743(9) 0.4562(11) 0.50(3) Uiso 0.50 1 d PGDU
C14_1 C 0.0690(10) 0.4494(12) 0.4623(9) 0.48(3) Uiso 0.50 1 d PGDU
H14_1 H 0.0546 0.4513 0.4809 0.574 Uiso 0.50 1 calc PR
C15_1 C 0.0662(7) 0.4218(10) 0.4405(8) 0.37(2) Uiso 0.50 1 d PGDU
H15_1 H 0.0499 0.4051 0.4445 0.443 Uiso 0.50 1 calc PR
C11_1 C 0.0877(6) 0.4190(6) 0.4126(7) 0.364(17) Uiso 0.50 1 d PGDU
C12_1 C 0.1120(8) 0.4438(8) 0.4065(9) 0.45(3) Uiso 0.50 1 d PGDU
H12_1 H 0.1264 0.4420 0.3879 0.535 Uiso 0.50 1 calc PR
C13_1 C 0.1149(10) 0.4715(7) 0.4283(12) 0.46(3) Uiso 0.50 1 d PGDU
H13_1 H 0.1312 0.4881 0.4242 0.557 Uiso 0.50 1 calc PR
P1_2 P 0.18639(14) 0.18639(14) 0.5000 0.194(3) Uiso 1 4 d SDU
F11_2 F 0.21263(18) 0.21263(18) 0.5000 0.172(4) Uiso 1 4 d SDU
F12_2 F 0.2047(2) 0.1676(2) 0.47373(13) 0.536(14) Uiso 1 1 d DU
F13_2 F 0.1600(2) 0.1600(2) 0.5000 0.67(4) Uiso 1 4 d SDU
P2_2 P 0.3483(2) 0.3483(2) 0.5000 0.290(5) Uiso 1 4 d SDU
F21_2 F 0.3221(2) 0.3221(2) 0.5000 0.168(4) Uiso 1 4 d SDU
F22_2 F 0.3299(3) 0.3670(3) 0.47371(13) 0.566(17) Uiso 1 1 d DU
F23_2 F 0.3746(3) 0.3746(3) 0.5000 0.61(3) Uiso 1 4 d SDU

loop_
_atom_site_aniso_label
_atom_site_aniso_U_11
_atom_site_aniso_U_22
_atom_site_aniso_U_33
_atom_site_aniso_U_23
_atom_site_aniso_U_13
_atom_site_aniso_U_12
Pd1_1 0.0949(10) 0.0949(10) 0.0763(11) 0.000 0.000 -0.0146(5)
N1_1 0.098(4) 0.102(4) 0.079(4) -0.006(3) -0.005(3) -0.025(3)
C1_1 0.111(5) 0.114(6) 0.110(6) 0.016(5) -0.011(5) -0.049(5)
C2_1 0.132(8) 0.107(6) 0.111(6) 0.032(5) 0.006(5) -0.017(5)
C3_1 0.091(5) 0.123(6) 0.109(5) 0.027(5) -0.013(5) -0.023(5)
C4_1 0.124(6) 0.130(7) 0.127(6) 0.014(5) -0.016(6) -0.054(5)
C5_1 0.100(5) 0.099(5) 0.103(5) 0.021(5) -0.018(5) -0.015(5)
C6_1 0.096(7) 0.110(5) 0.110(5) 0.029(7) -0.010(4) -0.010(4)
C7_1 0.090(6) 0.129(6) 0.127(6) 0.026(5) -0.015(5) -0.002(5)
C8_1 0.116(7) 0.161(8) 0.156(7) 0.061(6) -0.003(6) 0.006(6)
C9_1 0.118(10) 0.194(8) 0.194(8) 0.045(12) -0.033(7) -0.033(7)
C10_1 0.178(14) 0.266(12) 0.266(12) 0.056(17) -0.035(11) -0.035(11)

loop_
_atom_type_symbol
_atom_type_description
_atom_type_scat_dispersion_real
_atom_type_scat_dispersion_imag
_atom_type_scat_source
C C 0.0030 0.0020 'International Tables Vol C Tables 4.2.6.8 and 6.1.1.4'
H H 0.0000 0.0000 'International Tables Vol C Tables 4.2.6.8 and 6.1.1.4'
N N 0.0060 0.0030 'International Tables Vol C Tables 4.2.6.8 and 6.1.1.4'
O O 0.0100 0.0060 'International Tables Vol C Tables 4.2.6.8 and 6.1.1.4'
Pd Pd -1.0140 0.9840 'International Tables Vol C Tables 4.2.6.8 and 6.1.1.4'
P P 0.1000 0.0920 'International Tables Vol C Tables 4.2.6.8 and 6.1.1.4'
F F 0.0170 0.0100 'International Tables Vol C Tables 4.2.6.8 and 6.1.1.4'

loop_
_geom_angle_atom_site_label_1
_geom_angle_atom_site_label_2
_geom_angle_atom_site_label_3
_geom_angle
_geom_angle_site_symmetry_1
_geom_angle_site_symmetry_3
N1_1 Pd1_1 N1_1 89.0(3) 13_556 62
N1_1 Pd1_1 N1_1 178.4(4) 13_556 .
N1_1 Pd1_1 N1_1 91.0(3) 62 .
N1_1 Pd1_1 N1_1 91.0(3) 13_556 50_556
N1_1 Pd1_1 N1_1 178.4(4) 62 50_556
N1_1 Pd1_1 N1_1 89.0(3) . 50_556
C5_1 N1_1 C1_1 119.0(7) . .
C5_1 N1_1 Pd1_1 121.0(5) . .
C1_1 N1_1 Pd1_1 120.0(5) . .
N1_1 C1_1 C2_1 120.8(7) . .
N1_1 C1_1 H1_1 119.6 . .
C2_1 C1_1 H1_1 119.6 . .
C3_1 C2_1 C1_1 122.7(8) . .
C3_1 C2_1 H2_1 118.6 . .
C1_1 C2_1 H2_1 118.6 . .
C2_1 C3_1 C4_1 115.3(8) . .
C2_1 C3_1 C7_1 120.6(8) . .
C4_1 C3_1 C7_1 124.1(8) . .
C5_1 C4_1 C3_1 120.4(8) . .
C5_1 C4_1 H4_1 119.8 . .
C3_1 C4_1 H4_1 119.8 . .
N1_1 C5_1 C4_1 121.6(7) . .
N1_1 C5_1 H5_1 119.2 . .
C4_1 C5_1 H5_1 119.2 . .
C7_1 C6_1 C7_1 121.6(10) 67 .
C7_1 C6_1 H6_1 119.2 67 .
C7_1 C6_1 H6_1 119.2 . .
C8_1 C7_1 C6_1 119.3(8) . .
C8_1 C7_1 C3_1 119.5(8) . .
C6_1 C7_1 C3_1 121.2(7) . .
C7_1 C8_1 C9_1 120.3(9) . .
C7_1 C8_1 H8_1 119.9 . .
C9_1 C8_1 H8_1 119.9 . .
C8_1 C9_1 C8_1 119.3(12) 67 .
C8_1 C9_1 C10_1 120.4(6) 67 .
C8_1 C9_1 C10_1 120.4(6) . .
C9_1 C10_1 O1_1 104.1(13) . .
C9_1 C10_1 H10A_1 110.9 . .
O1_1 C10_1 H10A_1 110.9 . .
C9_1 C10_1 H10B_1 110.9 . .
O1_1 C10_1 H10B_1 110.9 . .
H10A_1 C10_1 H10B_1 108.9 . .
C11_1 O1_1 C11_1 13.7(19) 67 .
C11_1 O1_1 C10_1 153.6(19) 67 .
C11_1 O1_1 C10_1 153.6(19) . .
C14_1 N2_1 C13_1 120.0 . .
C14_1 N2_1 N2_1 134.7(12) . 51_565
C13_1 N2_1 N2_1 94.5(12) . 51_565
N2_1 C14_1 C15_1 120.0 . .
N2_1 C14_1 H14_1 120.0 . .
C15_1 C14_1 H14_1 120.0 . .
C11_1 C15_1 C14_1 120.0 . .
C11_1 C15_1 H15_1 120.0 . .
C14_1 C15_1 H15_1 120.0 . .
C15_1 C11_1 C12_1 120.0 . .
C15_1 C11_1 O1_1 119.9(19) . .
C12_1 C11_1 O1_1 120.1(19) . .
C13_1 C12_1 C11_1 120.0 . .
C13_1 C12_1 C12_1 96.7 . 67
C11_1 C12_1 C12_1 51.7 . 67
C13_1 C12_1 H12_1 120.0 . .
C11_1 C12_1 H12_1 120.0 . .
C12_1 C12_1 H12_1 120.1 67 .
C12_1 C13_1 N2_1 120.0 . .
C12_1 C13_1 H13_1 120.0 . .
N2_1 C13_1 H13_1 120.0 . .
F11_2 P1_2 F12_2 90.5(4) . 62
F11_2 P1_2 F12_2 90.5(4) . .
F12_2 P1_2 F12_2 89.9(6) 62 .
F11_2 P1_2 F12_2 90.5(4) . 13_556
F12_2 P1_2 F12_2 90.1(6) 62 13_556
F12_2 P1_2 F12_2 179.1(8) . 13_556
F11_2 P1_2 F12_2 90.5(4) . 50_556
F12_2 P1_2 F12_2 179.1(8) 62 50_556
F12_2 P1_2 F12_2 90.1(6) . 50_556
F12_2 P1_2 F12_2 89.9(6) 13_556 50_556
F11_2 P1_2 F13_2 180.0(5) . .
F12_2 P1_2 F13_2 89.5(4) 62 .
F12_2 P1_2 F13_2 89.5(4) . .
F12_2 P1_2 F13_2 89.5(4) 13_556 .
F12_2 P1_2 F13_2 89.5(4) 50_556 .
F22_2 P2_2 F22_2 90.0(6) 62 .
F22_2 P2_2 F22_2 90.0(6) 62 13_556
F22_2 P2_2 F22_2 179.3(8) . 13_556
F22_2 P2_2 F22_2 179.3(8) 62 50_556
F22_2 P2_2 F22_2 90.0(6) . 50_556
F22_2 P2_2 F22_2 90.0(6) 13_556 50_556
F22_2 P2_2 F21_2 90.3(4) 62 .
F22_2 P2_2 F21_2 90.3(4) . .
F22_2 P2_2 F21_2 90.3(4) 13_556 .
F22_2 P2_2 F21_2 90.3(4) 50_556 .
F22_2 P2_2 F23_2 89.7(4) 62 .
F22_2 P2_2 F23_2 89.7(4) . .
F22_2 P2_2 F23_2 89.7(4) 13_556 .
F22_2 P2_2 F23_2 89.7(4) 50_556 .
F21_2 P2_2 F23_2 180.0(12) . .

loop_
_geom_bond_atom_site_label_1
_geom_bond_atom_site_label_2
_geom_bond_distance
_geom_bond_site_symmetry_2
Pd1_1 N1_1 1.983(6) 13_556
Pd1_1 N1_1 1.983(6) 62
Pd1_1 N1_1 1.983(6) .
Pd1_1 N1_1 1.983(6) 50_556
N1_1 C5_1 1.284(8) .
N1_1 C1_1 1.328(9) .
C1_1 C2_1 1.373(11) .
C1_1 H1_1 0.9300 .
C2_1 C3_1 1.298(10) .
C2_1 H2_1 0.9300 .
C3_1 C4_1 1.406(10) .
C3_1 C7_1 1.412(11) .
C4_1 C5_1 1.366(10) .
C4_1 H4_1 0.9300 .
C5_1 H5_1 0.9300 .
C6_1 C7_1 1.366(9) 67
C6_1 C7_1 1.366(9) .
C6_1 H6_1 0.9300 .
C7_1 C8_1 1.382(11) .
C8_1 C9_1 1.385(10) .
C8_1 H8_1 0.9300 .
C9_1 C8_1 1.385(10) 67
C9_1 C10_1 1.53(2) .
C10_1 O1_1 1.47(2) .
C10_1 H10A_1 0.9700 .
C10_1 H10B_1 0.9700 .
O1_1 C11_1 1.49(2) 67
O1_1 C11_1 1.49(2) .
N2_1 C14_1 1.3900 .
N2_1 C13_1 1.3900 .
N2_1 N2_1 2.02(7) 51_565
C14_1 C15_1 1.3900 .
C14_1 H14_1 0.9300 .
C15_1 C11_1 1.3900 .
C15_1 H15_1 0.9300 .
C11_1 C12_1 1.3900 .
C12_1 C13_1 1.3900 .
C12_1 C12_1 2.08(6) 67
C12_1 H12_1 0.9300 .
C13_1 H13_1 0.9300 .
P1_2 F11_2 1.460(8) .
P1_2 F12_2 1.461(5) 62
P1_2 F12_2 1.461(5) .
P1_2 F12_2 1.461(5) 13_556
P1_2 F12_2 1.461(5) 50_556
P1_2 F13_2 1.469(10) .
P2_2 F22_2 1.462(5) 62
P2_2 F22_2 1.462(5) .
P2_2 F22_2 1.462(5) 13_556
P2_2 F22_2 1.462(5) 50_556
P2_2 F21_2 1.460(9) .
P2_2 F23_2 1.464(10) .

loop_
_geom_torsion_atom_site_label_1
_geom_torsion_atom_site_label_2
_geom_torsion_atom_site_label_3
_geom_torsion_atom_site_label_4
_geom_torsion
_geom_torsion_site_symmetry_1
_geom_torsion_site_symmetry_4
N1_1 Pd1_1 N1_1 C5_1 177.2(12) 13_556 .
N1_1 Pd1_1 N1_1 C5_1 88.0(6) 62 .
N1_1 Pd1_1 N1_1 C5_1 -93.6(6) 50_556 .
N1_1 Pd1_1 N1_1 C1_1 -4.6(6) 13_556 .
N1_1 Pd1_1 N1_1 C1_1 -93.8(6) 62 .
N1_1 Pd1_1 N1_1 C1_1 84.6(6) 50_556 .
C5_1 N1_1 C1_1 C2_1 1.3(12) . .
Pd1_1 N1_1 C1_1 C2_1 -176.9(6) . .
N1_1 C1_1 C2_1 C3_1 -2.3(14) . .
C1_1 C2_1 C3_1 C4_1 0.1(13) . .
C1_1 C2_1 C3_1 C7_1 179.2(8) . .
C2_1 C3_1 C4_1 C5_1 2.9(13) . .
C7_1 C3_1 C4_1 C5_1 -176.2(7) . .
C1_1 N1_1 C5_1 C4_1 1.7(12) . .
Pd1_1 N1_1 C5_1 C4_1 179.9(6) . .
C3_1 C4_1 C5_1 N1_1 -3.9(13) . .
C7_1 C6_1 C7_1 C8_1 0.2(6) 67 .
C7_1 C6_1 C7_1 C3_1 179.8(5) 67 .
C2_1 C3_1 C7_1 C8_1 -150.0(8) . .
C4_1 C3_1 C7_1 C8_1 29.0(11) . .
C2_1 C3_1 C7_1 C6_1 30.4(10) . .
C4_1 C3_1 C7_1 C6_1 -150.6(7) . .
C6_1 C7_1 C8_1 C9_1 0.4(8) . .
C3_1 C7_1 C8_1 C9_1 -179.3(7) . .
C7_1 C8_1 C9_1 C8_1 -0.9(12) . 67
C7_1 C8_1 C9_1 C10_1 -179.9(6) . .
C8_1 C9_1 C10_1 O1_1 -89.5(7) 67 .
C8_1 C9_1 C10_1 O1_1 89.5(7) . .
C9_1 C10_1 O1_1 C11_1 -15.5(19) . 67
C9_1 C10_1 O1_1 C11_1 15.5(19) . .
C13_1 N2_1 C14_1 C15_1 0.0 . .
N2_1 N2_1 C14_1 C15_1 134.5(11) 51_565 .
N2_1 C14_1 C15_1 C11_1 0.0 . .
C14_1 C15_1 C11_1 C12_1 0.0 . .
C14_1 C15_1 C11_1 O1_1 180.0(4) . .
C11_1 O1_1 C11_1 C15_1 -49.3(3) 67 .
C10_1 O1_1 C11_1 C15_1 -153(2) . .
C11_1 O1_1 C11_1 C12_1 130.7(3) 67 .
C10_1 O1_1 C11_1 C12_1 27(2) . .
C15_1 C11_1 C12_1 C13_1 0.0 . .
O1_1 C11_1 C12_1 C13_1 -180.0(4) . .
C15_1 C11_1 C12_1 C12_1 73.6 . 67
O1_1 C11_1 C12_1 C12_1 -106.4(4) . 67
C11_1 C12_1 C13_1 N2_1 0.0 . .
C12_1 C12_1 C13_1 N2_1 -49.3 67 .
C14_1 N2_1 C13_1 C12_1 0.0 . .
N2_1 N2_1 C13_1 C12_1 -149.4(7) 51_565 .

loop_
_platon_squeeze_void_nr
_platon_squeeze_void_average_x
_platon_squeeze_void_average_y
_platon_squeeze_void_average_z
_platon_squeeze_void_volume
_platon_squeeze_void_count_electrons
_platon_squeeze_void_content
1 -0.005 -0.013 -0.007 38770 11135 ' '
2 0.500 0.000 0.000 17 9 ' '
3 0.500 0.000 0.500 17 8 ' '
4 0.000 0.000 0.500 17 8 ' '
5 0.500 0.500 0.000 17 8 ' '
6 0.000 0.500 0.500 17 9 ' '
7 0.000 0.500 0.000 17 8 ' '
